data_7709401
loop_
_publ_author_name
'Shekhovtsov, Nikita A.'
'Kokina, Tatyana E.'
'Vinogradova, Katerina A.'
'Panarin, Andrey Y.'
'Rakhmanova, Marianna I.'
'Naumov, Dmitry Y.'
'Pervukhina, Natalya V.'
'Nikolaenkova, Elena B.'
'Krivopalov, Viktor P.'
'Czerwieniec, Rafa\/l'
'Bushuev, Mark B.'

_publ_section_title
;
 Near-infrared emitting copper(i) complexes with a pyrazolylpyrimidine
 ligand: exploring relaxation pathways
;
_journal_name_full 'Dalton Transactions'
_journal_paper_doi 10.1039/D1DT04325K
_journal_year 2022
_chemical_formula_sum 'C42 H36 Cu I N8'
_chemical_formula_weight 843.23
_space_group_crystal_system monoclinic
_space_group_IT_number 15
_space_group_name_Hall '-C 2yc'
_space_group_name_H-M_alt 'C 1 2/c 1'
_atom_sites_solution_hydrogens geom
_audit_creation_method SHELXL-2017/1
_audit_update_record
;
2021-07-02 deposited with the CCDC.	2022-01-17 downloaded from the CCDC.
;
_cell_angle_alpha 90
_cell_angle_beta 120.70
_cell_angle_gamma 90
_cell_formula_units_Z 4
_cell_length_a 16.4327(3)
_cell_length_b 18.1156(4)
_cell_length_c 14.0323(3)
_cell_measurement_reflns_used 9714
_cell_measurement_temperature 150(2)
_cell_measurement_theta_max 28.29
_cell_measurement_theta_min 2.81
_cell_volume 3591.82(13)
_computing_cell_refinement 'Bruker SAINT'
_computing_data_collection 'Bruker APEX2'
_computing_data_reduction 'Bruker SAINT'
_computing_molecular_graphics 'Bruker SHELXTL'
_computing_publication_material 'Bruker SHELXTL'
_computing_structure_refinement 'SHELXL-2017/1 (Sheldrick, 2017)'
_computing_structure_solution 'Bruker SHELXTL'
_diffrn_ambient_temperature 150(2)
_diffrn_measured_fraction_theta_full 1.000
_diffrn_measured_fraction_theta_max 1.000
_diffrn_measurement_device_type 'Bruker APEX DUO CCD area-detector'
_diffrn_measurement_method '\f scans'
_diffrn_radiation_type MoK\a
_diffrn_radiation_wavelength 0.71073
_diffrn_reflns_av_R_equivalents 0.0205
_diffrn_reflns_av_unetI/netI 0.0170
_diffrn_reflns_Laue_measured_fraction_full 1.000
_diffrn_reflns_Laue_measured_fraction_max 1.000
_diffrn_reflns_limit_h_max 20
_diffrn_reflns_limit_h_min -20
_diffrn_reflns_limit_k_max 22
_diffrn_reflns_limit_k_min -18
_diffrn_reflns_limit_l_max 17
_diffrn_reflns_limit_l_min -13
_diffrn_reflns_number 11972
_diffrn_reflns_point_group_measured_fraction_full 1.000
_diffrn_reflns_point_group_measured_fraction_max 1.000
_diffrn_reflns_theta_full 25.250
_diffrn_reflns_theta_max 26.367
_diffrn_reflns_theta_min 1.828
_exptl_absorpt_coefficient_mu 1.512
_exptl_absorpt_correction_T_max 0.7038
_exptl_absorpt_correction_T_min 0.5693
_exptl_absorpt_correction_type multi-scan
_exptl_absorpt_process_details 'Bruker SADABS'
_exptl_crystal_colour red
_exptl_crystal_density_diffrn 1.559
_exptl_crystal_description prism
_exptl_crystal_F_000 1704
_exptl_crystal_size_max 0.420
_exptl_crystal_size_mid 0.400
_exptl_crystal_size_min 0.250
_exptl_transmission_factor_max 0.7457
_exptl_transmission_factor_min 0.6227
_refine_diff_density_max 0.431
_refine_diff_density_min -0.321
_refine_diff_density_rms 0.054
_refine_ls_extinction_method none
_refine_ls_goodness_of_fit_ref 1.058
_refine_ls_hydrogen_treatment constr
_refine_ls_matrix_type full
_refine_ls_number_parameters 238
_refine_ls_number_reflns 3684
_refine_ls_number_restraints 0
_refine_ls_restrained_S_all 1.058
_refine_ls_R_factor_all 0.0214
_refine_ls_R_factor_gt 0.0201
_refine_ls_shift/su_max 0.001
_refine_ls_shift/su_mean 0.000
_refine_ls_structure_factor_coef Fsqd
_refine_ls_weighting_details 'w=1/[\s^2^(Fo^2^)+(0.0259P)^2^+4.5551P] where P=(Fo^2^+2Fc^2^)/3'
_refine_ls_weighting_scheme calc
_refine_ls_wR_factor_gt 0.0537
_refine_ls_wR_factor_ref 0.0543
_reflns_Friedel_coverage 0.000
_reflns_number_gt 3471
_reflns_number_total 3684
_reflns_threshold_expression 'I > 2\s(I)'
_cod_data_source_file d1dt04325k2.cif
_cod_data_source_block mbb_193
_cod_original_cell_volume 3591.7(1)
_cod_original_sg_symbol_H-M 'C 2/c'
_cod_database_code 7709401
_shelx_shelxl_version_number 2017/1
_shelx_space_group_comment
;
The symmetry employed for this shelxl refinement is uniquely defined
by the following loop, which should always be used as a source of
symmetry information in preference to the above space-group names.
They are only intended as comments.
;
_shelx_estimated_absorpt_t_min 0.569
_shelx_estimated_absorpt_t_max 0.704

loop_
_space_group_symop_operation_xyz
'x, y, z'
'-x, y, -z+1/2'
'x+1/2, y+1/2, z'
'-x+1/2, y+1/2, -z+1/2'
'-x, -y, -z'
'x, -y, z-1/2'
'-x+1/2, -y+1/2, -z'
'x+1/2, -y+1/2, z-1/2'

loop_
_atom_site_label
_atom_site_type_symbol
_atom_site_fract_x
_atom_site_fract_y
_atom_site_fract_z
_atom_site_U_iso_or_equiv
_atom_site_adp_type
_atom_site_occupancy
_atom_site_site_symmetry_order
_atom_site_calc_flag
_atom_site_refinement_flags_posn
_atom_site_refinement_flags_adp
_atom_site_refinement_flags_occupancy
_atom_site_disorder_assembly
_atom_site_disorder_group
I1 I 0.000000 0.17290(2) 0.250000 0.03090(6) Uani 1 2 d S T P . .
Cu1 Cu 0.500000 0.25979(2) 0.250000 0.01667(7) Uani 1 2 d S T P . .
N11 N 0.37169(8) 0.22730(7) 0.20205(10) 0.0153(2) Uani 1 1 d . . . . .
C11 C 0.33236(11) 0.17333(8) 0.22933(13) 0.0183(3) Uani 1 1 d . . . . .
C15 C 0.28568(11) 0.46079(8) 0.04813(12) 0.0157(3) Uani 1 1 d . . . . .
C17 C 0.43903(10) 0.41165(8) 0.10550(12) 0.0149(3) Uani 1 1 d . . . . .
C16 C 0.37696(11) 0.47131(8) 0.06731(13) 0.0171(3) Uani 1 1 d . . . . .
H16 H 0.396229 0.517935 0.054660 0.020 Uiso 1 1 calc R U . . .
N12 N 0.29968(8) 0.27603(7) 0.13885(10) 0.0144(2) Uani 1 1 d . . . . .
C171 C 0.53700(10) 0.41656(8) 0.12708(12) 0.0155(3) Uani 1 1 d . . . . .
N14 N 0.25796(8) 0.39448(7) 0.06607(10) 0.0150(2) Uani 1 1 d . . . . .
N13 N 0.41264(9) 0.34606(7) 0.12745(10) 0.0141(2) Uani 1 1 d . . . . .
C14 C 0.32398(10) 0.34300(8) 0.10740(11) 0.0138(3) Uani 1 1 d . . . . .
C175 C 0.67352(11) 0.35855(9) 0.13712(13) 0.0214(3) Uani 1 1 d . . . . .
H175 H 0.702061 0.316947 0.124635 0.026 Uiso 1 1 calc R U . . .
C13 C 0.21580(10) 0.25303(8) 0.12895(13) 0.0168(3) Uani 1 1 d . . . . .
C176 C 0.57981(11) 0.35535(9) 0.11005(13) 0.0186(3) Uani 1 1 d . . . . .
H176 H 0.544494 0.311296 0.079756 0.022 Uiso 1 1 calc R U . . .
C155 C 0.17228(13) 0.64948(9) -0.02019(16) 0.0268(4) Uani 1 1 d . . . . .
H155 H 0.190661 0.699880 -0.006457 0.032 Uiso 1 1 calc R U . . .
C156 C 0.24091(12) 0.59459(9) 0.02654(14) 0.0213(3) Uani 1 1 d . . . . .
H156 H 0.305787 0.607451 0.071726 0.026 Uiso 1 1 calc R U . . .
C12 C 0.23519(11) 0.18778(9) 0.18533(14) 0.0197(3) Uani 1 1 d . . . . .
H12 H 0.191593 0.157845 0.193367 0.024 Uiso 1 1 calc R U . . .
C151 C 0.21387(11) 0.52029(9) 0.00663(12) 0.0169(3) Uani 1 1 d . . . . .
C173 C 0.68305(11) 0.48390(9) 0.19778(13) 0.0218(3) Uani 1 1 d . . . . .
H173 H 0.718701 0.527821 0.228006 0.026 Uiso 1 1 calc R U . . .
C174 C 0.72571(11) 0.42266(9) 0.18255(13) 0.0218(3) Uani 1 1 d . . . . .
H174 H 0.790444 0.424497 0.203099 0.026 Uiso 1 1 calc R U . . .
C172 C 0.58866(11) 0.48180(9) 0.16933(13) 0.0185(3) Uani 1 1 d . . . . .
H172 H 0.559535 0.524328 0.178537 0.022 Uiso 1 1 calc R U . . .
C152 C 0.11791(11) 0.50259(9) -0.05550(14) 0.0233(3) Uani 1 1 d . . . . .
H152 H 0.098713 0.452342 -0.065935 0.028 Uiso 1 1 calc R U . . .
C131 C 0.12354(11) 0.29296(9) 0.06857(14) 0.0212(3) Uani 1 1 d . . . . .
H13A H 0.130698 0.342384 0.100326 0.032 Uiso 1 1 calc R U . . .
H13B H 0.075530 0.265502 0.075680 0.032 Uiso 1 1 calc R U . . .
H13C H 0.103828 0.297226 -0.009953 0.032 Uiso 1 1 calc R U . . .
C111 C 0.39136(11) 0.11020(9) 0.29757(15) 0.0252(3) Uani 1 1 d . . . . .
H11A H 0.375160 0.065986 0.251084 0.038 Uiso 1 1 calc R U . . .
H11B H 0.379310 0.101102 0.358131 0.038 Uiso 1 1 calc R U . . .
H11C H 0.458433 0.121942 0.328400 0.038 Uiso 1 1 calc R U . . .
C154 C 0.07764(13) 0.63156(10) -0.08638(16) 0.0287(4) Uani 1 1 d . . . . .
H154 H 0.031581 0.669391 -0.120841 0.034 Uiso 1 1 calc R U . . .
C153 C 0.05033(12) 0.55795(10) -0.10217(15) 0.0296(4) Uani 1 1 d . . . . .
H153 H -0.014847 0.545435 -0.145065 0.036 Uiso 1 1 calc R U . . .

loop_
_atom_site_aniso_label
_atom_site_aniso_U_11
_atom_site_aniso_U_22
_atom_site_aniso_U_33
_atom_site_aniso_U_23
_atom_site_aniso_U_13
_atom_site_aniso_U_12
I1 0.02956(10) 0.01723(9) 0.03849(11) 0.000 0.01200(8) 0.000
Cu1 0.00966(12) 0.01736(14) 0.02155(14) 0.000 0.00692(10) 0.000
N11 0.0119(6) 0.0134(6) 0.0194(6) 0.0013(5) 0.0072(5) 0.0010(5)
C11 0.0172(7) 0.0145(7) 0.0233(8) 0.0004(6) 0.0103(6) -0.0016(6)
C15 0.0164(7) 0.0174(7) 0.0121(7) 0.0003(5) 0.0064(6) -0.0004(5)
C17 0.0159(7) 0.0170(7) 0.0119(6) -0.0006(5) 0.0072(6) -0.0021(5)
C16 0.0181(7) 0.0159(7) 0.0178(7) 0.0027(5) 0.0097(6) 0.0001(6)
N12 0.0108(6) 0.0132(6) 0.0177(6) 0.0008(5) 0.0063(5) 0.0005(5)
C171 0.0154(7) 0.0177(7) 0.0145(7) 0.0029(5) 0.0085(6) -0.0008(5)
N14 0.0137(6) 0.0153(6) 0.0146(6) 0.0011(5) 0.0061(5) 0.0004(5)
N13 0.0135(6) 0.0140(6) 0.0151(6) -0.0004(5) 0.0074(5) -0.0007(5)
C14 0.0133(6) 0.0142(7) 0.0125(6) -0.0011(5) 0.0057(5) -0.0016(5)
C175 0.0223(8) 0.0225(8) 0.0249(8) 0.0037(6) 0.0160(7) 0.0032(6)
C13 0.0134(7) 0.0169(7) 0.0208(7) -0.0030(6) 0.0094(6) -0.0024(6)
C176 0.0201(7) 0.0175(7) 0.0212(7) -0.0007(6) 0.0126(6) -0.0028(6)
C155 0.0349(9) 0.0160(8) 0.0412(10) 0.0029(7) 0.0280(8) 0.0031(7)
C156 0.0222(8) 0.0193(8) 0.0272(8) 0.0007(6) 0.0161(7) -0.0003(6)
C12 0.0152(7) 0.0165(7) 0.0289(8) 0.0008(6) 0.0124(7) -0.0026(6)
C151 0.0181(7) 0.0176(7) 0.0165(7) 0.0033(6) 0.0099(6) 0.0024(6)
C173 0.0201(8) 0.0220(8) 0.0222(8) 0.0019(6) 0.0101(7) -0.0061(6)
C174 0.0144(7) 0.0309(9) 0.0215(8) 0.0070(6) 0.0103(6) -0.0003(6)
C172 0.0195(7) 0.0169(7) 0.0198(7) 0.0021(6) 0.0105(6) -0.0004(6)
C152 0.0195(8) 0.0176(8) 0.0269(8) 0.0012(6) 0.0077(7) 0.0007(6)
C131 0.0127(7) 0.0196(8) 0.0298(8) 0.0002(6) 0.0097(6) 0.0004(6)
C111 0.0182(7) 0.0200(8) 0.0363(9) 0.0079(7) 0.0131(7) 0.0022(6)
C154 0.0299(9) 0.0247(9) 0.0363(10) 0.0109(7) 0.0204(8) 0.0138(7)
C153 0.0185(8) 0.0293(9) 0.0327(9) 0.0029(7) 0.0071(7) 0.0051(7)

loop_
_atom_type_symbol
_atom_type_description
_atom_type_scat_dispersion_real
_atom_type_scat_dispersion_imag
_atom_type_scat_source
Cu Cu 0.3201 1.2651 'International Tables Vol C Tables 4.2.6.8 and 6.1.1.4'
I I -0.4742 1.8119 'International Tables Vol C Tables 4.2.6.8 and 6.1.1.4'
C C 0.0033 0.0016 'International Tables Vol C Tables 4.2.6.8 and 6.1.1.4'
N N 0.0061 0.0033 'International Tables Vol C Tables 4.2.6.8 and 6.1.1.4'
H H 0.0000 0.0000 'International Tables Vol C Tables 4.2.6.8 and 6.1.1.4'

loop_
_geom_angle_atom_site_label_1
_geom_angle_atom_site_label_2
_geom_angle_atom_site_label_3
_geom_angle
_geom_angle_site_symmetry_1
_geom_angle_site_symmetry_3
_geom_angle_publ_flag
N11 Cu1 N11 144.84(7) 2_655 . ?
N11 Cu1 N13 129.58(5) 2_655 . ?
N11 Cu1 N13 77.74(5) . . ?
N11 Cu1 N13 77.74(5) 2_655 2_655 ?
N11 Cu1 N13 129.58(5) . 2_655 ?
N13 Cu1 N13 90.63(6) . 2_655 ?
C11 N11 N12 105.81(12) . . ?
C11 N11 Cu1 136.14(11) . . ?
N12 N11 Cu1 116.85(9) . . ?
N11 C11 C12 110.17(13) . . ?
N11 C11 C111 119.79(14) . . ?
C12 C11 C111 130.04(14) . . ?
N14 C15 C16 121.09(13) . . ?
N14 C15 C151 116.30(13) . . ?
C16 C15 C151 122.61(13) . . ?
N13 C17 C16 120.82(13) . . ?
N13 C17 C171 116.58(13) . . ?
C16 C17 C171 122.58(13) . . ?
C17 C16 C15 118.20(13) . . ?
C17 C16 H16 120.9 . . ?
C15 C16 H16 120.9 . . ?
N11 N12 C13 110.97(12) . . ?
N11 N12 C14 117.62(11) . . ?
C13 N12 C14 130.89(12) . . ?
C176 C171 C172 119.57(14) . . ?
C176 C171 C17 120.46(13) . . ?
C172 C171 C17 119.91(14) . . ?
C14 N14 C15 115.46(13) . . ?
C14 N13 C17 115.48(13) . . ?
C14 N13 Cu1 109.74(9) . . ?
C17 N13 Cu1 129.65(10) . . ?
N14 C14 N13 128.80(14) . . ?
N14 C14 N12 116.29(12) . . ?
N13 C14 N12 114.87(13) . . ?
C176 C175 C174 119.97(15) . . ?
C176 C175 H175 120.0 . . ?
C174 C175 H175 120.0 . . ?
C12 C13 N12 106.13(13) . . ?
C12 C13 C131 128.09(14) . . ?
N12 C13 C131 125.78(14) . . ?
C175 C176 C171 120.38(14) . . ?
C175 C176 H176 119.8 . . ?
C171 C176 H176 119.8 . . ?
C154 C155 C156 120.79(16) . . ?
C154 C155 H155 119.6 . . ?
C156 C155 H155 119.6 . . ?
C155 C156 C151 119.65(15) . . ?
C155 C156 H156 120.2 . . ?
C151 C156 H156 120.2 . . ?
C13 C12 C11 106.91(13) . . ?
C13 C12 H12 126.5 . . ?
C11 C12 H12 126.5 . . ?
C152 C151 C156 119.21(14) . . ?
C152 C151 C15 119.88(14) . . ?
C156 C151 C15 120.89(14) . . ?
C174 C173 C172 120.78(15) . . ?
C174 C173 H173 119.6 . . ?
C172 C173 H173 119.6 . . ?
C173 C174 C175 119.82(14) . . ?
C173 C174 H174 120.1 . . ?
C175 C174 H174 120.1 . . ?
C173 C172 C171 119.44(15) . . ?
C173 C172 H172 120.3 . . ?
C171 C172 H172 120.3 . . ?
C153 C152 C151 120.39(16) . . ?
C153 C152 H152 119.8 . . ?
C151 C152 H152 119.8 . . ?
C13 C131 H13A 109.5 . . ?
C13 C131 H13B 109.5 . . ?
H13A C131 H13B 109.5 . . ?
C13 C131 H13C 109.5 . . ?
H13A C131 H13C 109.5 . . ?
H13B C131 H13C 109.5 . . ?
C11 C111 H11A 109.5 . . ?
C11 C111 H11B 109.5 . . ?
H11A C111 H11B 109.5 . . ?
C11 C111 H11C 109.5 . . ?
H11A C111 H11C 109.5 . . ?
H11B C111 H11C 109.5 . . ?
C155 C154 C153 119.59(16) . . ?
C155 C154 H154 120.2 . . ?
C153 C154 H154 120.2 . . ?
C152 C153 C154 120.22(16) . . ?
C152 C153 H153 119.9 . . ?
C154 C153 H153 119.9 . . ?

loop_
_geom_bond_atom_site_label_1
_geom_bond_atom_site_label_2
_geom_bond_distance
_geom_bond_site_symmetry_2
_geom_bond_publ_flag
Cu1 N11 1.9483(12) 2_655 ?
Cu1 N11 1.9483(12) . ?
Cu1 N13 2.2226(12) . ?
Cu1 N13 2.2226(12) 2_655 ?
N11 C11 1.3315(19) . ?
N11 N12 1.3764(17) . ?
C11 C12 1.412(2) . ?
C11 C111 1.489(2) . ?
C15 N14 1.3532(19) . ?
C15 C16 1.395(2) . ?
C15 C151 1.480(2) . ?
C17 N13 1.3532(19) . ?
C17 C16 1.392(2) . ?
C17 C171 1.481(2) . ?
C16 H16 0.9500 . ?
N12 C13 1.3774(19) . ?
N12 C14 1.4163(19) . ?
C171 C176 1.398(2) . ?
C171 C172 1.398(2) . ?
N14 C14 1.3193(19) . ?
N13 C14 1.3364(19) . ?
C175 C176 1.386(2) . ?
C175 C174 1.390(2) . ?
C175 H175 0.9500 . ?
C13 C12 1.367(2) . ?
C13 C131 1.493(2) . ?
C176 H176 0.9500 . ?
C155 C154 1.383(3) . ?
C155 C156 1.391(2) . ?
C155 H155 0.9500 . ?
C156 C151 1.400(2) . ?
C156 H156 0.9500 . ?
C12 H12 0.9500 . ?
C151 C152 1.395(2) . ?
C173 C174 1.386(2) . ?
C173 C172 1.391(2) . ?
C173 H173 0.9500 . ?
C174 H174 0.9500 . ?
C172 H172 0.9500 . ?
C152 C153 1.387(2) . ?
C152 H152 0.9500 . ?
C131 H13A 0.9800 . ?
C131 H13B 0.9800 . ?
C131 H13C 0.9800 . ?
C111 H11A 0.9800 . ?
C111 H11B 0.9800 . ?
C111 H11C 0.9800 . ?
C154 C153 1.388(3) . ?
C154 H154 0.9500 . ?
C153 H153 0.9500 . ?
